data_7055081
loop_
_publ_author_name
'Surov, Artem O.'
'Voronin, Alexander P.'
'Simagina, Anna A.'
'Churakov, Andrei V.'
'Skachilova, Sophia Y.'
'Perlovich, German L.'

_publ_section_title
;
 Saccharin salts of biologically active hydrazone derivatives
;
_journal_issue 11
_journal_name_full 'New J. Chem.'
_journal_page_first 8614
_journal_paper_doi 10.1039/C5NJ01532D
_journal_volume 39
_journal_year 2015
_chemical_formula_moiety 'C14 H14 N3 O3, C7 H4 N O3 S'
_chemical_formula_sum 'C21 H18 N4 O6 S'
_chemical_formula_weight 454.45
_chemical_name_systematic
; 
 ? 
;
_space_group_IT_number 14
_symmetry_cell_setting monoclinic
_symmetry_space_group_name_Hall '-P 2yn'
_symmetry_space_group_name_H-M 'P 1 21/n 1'
_atom_sites_solution_hydrogens difmap
_atom_sites_solution_primary direct
_atom_sites_solution_secondary difmap
_audit_creation_method SHELXL-97
_audit_update_record
;
2015-06-16 deposited with the CCDC.
2015-08-25 downloaded from the CCDC.
;
_cell_angle_alpha 90.00
_cell_angle_beta 100.464(2)
_cell_angle_gamma 90.00
_cell_formula_units_Z 4
_cell_length_a 6.1904(9)
_cell_length_b 26.105(4)
_cell_length_c 12.4015(18)
_cell_measurement_reflns_used 2278
_cell_measurement_temperature 173(2)
_cell_measurement_theta_max 28.368
_cell_measurement_theta_min 5.875
_cell_volume 1970.8(5)
_computing_cell_refinement 'SAINT (Bruker, 2008)'
_computing_data_collection '<i>APEX2</i> (Bruker, 2008)'
_computing_data_reduction 'SAINT (Bruker, 2008)'
_computing_molecular_graphics 'SHELXTL (Sheldrick, 2008)'
_computing_publication_material 'SHELXTL (Sheldrick, 2008)'
_computing_structure_refinement 'SHELXTL (Sheldrick, 2008)'
_computing_structure_solution 'SHELXTL (Sheldrick, 2008)'
_diffrn_ambient_temperature 173(2)
_diffrn_measured_fraction_theta_full 0.996
_diffrn_measured_fraction_theta_max 0.996
_diffrn_measurement_device_type 'Bruker SMART APEX II'
_diffrn_measurement_method \w
_diffrn_radiation_monochromator graphite
_diffrn_radiation_source 'fine-focus sealed tube'
_diffrn_radiation_type MoK\a
_diffrn_radiation_wavelength 0.71073
_diffrn_reflns_av_R_equivalents 0.0553
_diffrn_reflns_av_sigmaI/netI 0.0604
_diffrn_reflns_limit_h_max 7
_diffrn_reflns_limit_h_min -8
_diffrn_reflns_limit_k_max 34
_diffrn_reflns_limit_k_min -34
_diffrn_reflns_limit_l_max 16
_diffrn_reflns_limit_l_min -16
_diffrn_reflns_number 16673
_diffrn_reflns_theta_full 28.00
_diffrn_reflns_theta_max 28.00
_diffrn_reflns_theta_min 2.29
_diffrn_standards_decay_% 0
_diffrn_standards_interval_time 0
_diffrn_standards_number 0
_exptl_absorpt_coefficient_mu 0.215
_exptl_absorpt_correction_T_max 0.9915
_exptl_absorpt_correction_T_min 0.9286
_exptl_absorpt_correction_type multi-scan
_exptl_absorpt_process_details 'SADABS (Bruker, 2008)'
_exptl_crystal_colour yellow
_exptl_crystal_density_diffrn 1.532
_exptl_crystal_density_method 'not measured'
_exptl_crystal_description needle
_exptl_crystal_F_000 944
_exptl_crystal_size_max 0.35
_exptl_crystal_size_mid 0.06
_exptl_crystal_size_min 0.04
_refine_diff_density_max 0.280
_refine_diff_density_min -0.410
_refine_diff_density_rms 0.054
_refine_ls_extinction_method none
_refine_ls_goodness_of_fit_ref 1.013
_refine_ls_hydrogen_treatment refall
_refine_ls_matrix_type full
_refine_ls_number_parameters 361
_refine_ls_number_reflns 4746
_refine_ls_number_restraints 0
_refine_ls_restrained_S_all 1.013
_refine_ls_R_factor_all 0.0850
_refine_ls_R_factor_gt 0.0463
_refine_ls_shift/su_max 0.000
_refine_ls_shift/su_mean 0.000
_refine_ls_structure_factor_coef Fsqd
_refine_ls_weighting_details 'calc w=1/[\s^2^(Fo^2^)+(0.0500P)^2^+0.2000P] where P=(Fo^2^+2Fc^2^)/3'
_refine_ls_weighting_scheme calc
_refine_ls_wR_factor_gt 0.0974
_refine_ls_wR_factor_ref 0.1112
_reflns_number_gt 3159
_reflns_number_total 4746
_reflns_threshold_expression I>2\s(I)
_cod_data_source_file c5nj01532d2.cif
_cod_data_source_block z
_cod_depositor_comments 'Adding full bibliography for 7055080--7055081.cif.'
_cod_original_sg_symbol_H-M 'P 21/n'
_cod_database_code 7055081

loop_
_symmetry_equiv_pos_as_xyz
'x, y, z'
'-x+1/2, y+1/2, -z+1/2'
'-x, -y, -z'
'x-1/2, -y-1/2, z-1/2'

loop_
_atom_site_label
_atom_site_type_symbol
_atom_site_fract_x
_atom_site_fract_y
_atom_site_fract_z
_atom_site_U_iso_or_equiv
_atom_site_adp_type
_atom_site_occupancy
_atom_site_symmetry_multiplicity
_atom_site_calc_flag
O1 O 0.7414(3) 0.18941(6) 0.86397(12) 0.0360(4) Uani 1 1 d
O2 O 0.2186(3) 0.08665(6) 0.86870(12) 0.0320(4) Uani 1 1 d
O3 O -0.1178(3) 0.03070(6) 0.89476(12) 0.0340(4) Uani 1 1 d
N1 N 0.6364(3) 0.15123(7) 0.69888(16) 0.0251(4) Uani 1 1 d
N2 N 0.4576(3) 0.12779(6) 0.73074(14) 0.0240(4) Uani 1 1 d
N3 N 1.3220(3) 0.25003(7) 0.67046(15) 0.0255(4) Uani 1 1 d
C1 C 1.3017(4) 0.24969(8) 0.77606(18) 0.0272(5) Uani 1 1 d
C2 C 1.1250(4) 0.22622(8) 0.80851(18) 0.0256(5) Uani 1 1 d
C3 C 0.9654(3) 0.20361(7) 0.73053(16) 0.0219(4) Uani 1 1 d
C4 C 0.9909(4) 0.20442(8) 0.62097(18) 0.0268(5) Uani 1 1 d
C5 C 1.1714(4) 0.22813(8) 0.59326(19) 0.0270(5) Uani 1 1 d
C6 C 0.7711(3) 0.18053(8) 0.77143(17) 0.0240(5) Uani 1 1 d
C7 C 0.3277(4) 0.10477(8) 0.65371(18) 0.0261(5) Uani 1 1 d
C8 C 0.1338(3) 0.07741(7) 0.67209(17) 0.0245(5) Uani 1 1 d
C9 C 0.0882(3) 0.06873(7) 0.77665(16) 0.0221(4) Uani 1 1 d
C10 C -0.0958(4) 0.03928(7) 0.78891(17) 0.0245(5) Uani 1 1 d
C11 C -0.2355(4) 0.02138(8) 0.69765(19) 0.0305(5) Uani 1 1 d
C12 C -0.1946(4) 0.03132(10) 0.5936(2) 0.0407(6) Uani 1 1 d
C13 C -0.0120(4) 0.05867(10) 0.58032(19) 0.0387(6) Uani 1 1 d
C14 C -0.3013(4) 0.00019(11) 0.9118(2) 0.0379(6) Uani 1 1 d
S1 S 0.41072(9) 0.13825(2) 0.35908(4) 0.02558(15) Uani 1 1 d
O4 O 0.5453(3) 0.16544(6) 0.44868(11) 0.0330(4) Uani 1 1 d
O5 O 0.3050(3) 0.09318(6) 0.39140(12) 0.0365(4) Uani 1 1 d
O6 O 0.1552(2) 0.20558(5) 0.11070(12) 0.0287(4) Uani 1 1 d
N4 N 0.2354(3) 0.17639(7) 0.28786(14) 0.0264(4) Uani 1 1 d
C15 C 0.5621(3) 0.12341(7) 0.25566(16) 0.0225(4) Uani 1 1 d
C16 C 0.4617(3) 0.14874(7) 0.16243(15) 0.0209(4) Uani 1 1 d
C17 C 0.5443(4) 0.14494(8) 0.06641(17) 0.0263(5) Uani 1 1 d
C18 C 0.7299(4) 0.11490(9) 0.06717(19) 0.0325(5) Uani 1 1 d
C19 C 0.8266(4) 0.08888(9) 0.1614(2) 0.0365(6) Uani 1 1 d
C20 C 0.7455(4) 0.09270(9) 0.2579(2) 0.0320(5) Uani 1 1 d
C21 C 0.2691(3) 0.17948(7) 0.18405(17) 0.0230(4) Uani 1 1 d
H1 H 1.422(4) 0.2667(9) 0.8257(19) 0.038(7) Uiso 1 1 d
H2 H 1.108(3) 0.2263(8) 0.8774(17) 0.021(5) Uiso 1 1 d
H3 H 1.461(4) 0.2680(9) 0.645(2) 0.050(7) Uiso 1 1 d
H4 H 0.891(3) 0.1901(7) 0.5675(16) 0.016(5) Uiso 1 1 d
H5 H 1.194(4) 0.2303(8) 0.5186(18) 0.031(6) Uiso 1 1 d
H7 H 0.357(4) 0.1049(9) 0.5833(19) 0.035(6) Uiso 1 1 d
H11 H -0.363(4) 0.0006(8) 0.7066(18) 0.033(6) Uiso 1 1 d
H12 H -0.288(4) 0.0187(9) 0.534(2) 0.044(7) Uiso 1 1 d
H13 H 0.021(4) 0.0638(9) 0.509(2) 0.040(7) Uiso 1 1 d
H14A H -0.296(4) -0.0351(10) 0.8802(19) 0.042(7) Uiso 1 1 d
H14B H -0.283(4) -0.0040(9) 0.990(2) 0.041(7) Uiso 1 1 d
H14C H -0.440(4) 0.0175(9) 0.8850(18) 0.036(7) Uiso 1 1 d
H17 H 0.479(3) 0.1626(8) 0.0039(17) 0.023(6) Uiso 1 1 d
H18 H 0.785(4) 0.1113(9) 0.002(2) 0.041(7) Uiso 1 1 d
H19 H 0.955(5) 0.0668(10) 0.159(2) 0.056(8) Uiso 1 1 d
H20 H 0.811(4) 0.0751(9) 0.3225(19) 0.037(7) Uiso 1 1 d
H21 H 0.645(4) 0.1493(9) 0.631(2) 0.037(7) Uiso 1 1 d
H22 H 0.327(5) 0.1031(11) 0.844(2) 0.063(9) Uiso 1 1 d

loop_
_atom_site_aniso_label
_atom_site_aniso_U_11
_atom_site_aniso_U_22
_atom_site_aniso_U_33
_atom_site_aniso_U_23
_atom_site_aniso_U_13
_atom_site_aniso_U_12
O1 0.0319(10) 0.0510(10) 0.0265(8) 0.0026(7) 0.0089(7) -0.0102(8)
O2 0.0291(10) 0.0397(9) 0.0279(8) 0.0009(7) 0.0070(7) -0.0114(8)
O3 0.0317(10) 0.0395(9) 0.0345(8) 0.0029(7) 0.0159(7) -0.0121(7)
N1 0.0196(10) 0.0287(9) 0.0294(10) 0.0012(8) 0.0112(8) -0.0057(8)
N2 0.0171(10) 0.0230(9) 0.0334(9) 0.0043(7) 0.0087(8) -0.0018(7)
N3 0.0169(10) 0.0239(9) 0.0366(10) 0.0033(7) 0.0067(8) -0.0007(7)
C1 0.0191(12) 0.0270(11) 0.0351(12) -0.0016(9) 0.0035(10) 0.0000(9)
C2 0.0212(12) 0.0257(11) 0.0306(12) 0.0012(9) 0.0071(10) 0.0017(9)
C3 0.0164(11) 0.0195(10) 0.0300(11) 0.0038(8) 0.0047(9) 0.0007(8)
C4 0.0204(13) 0.0286(11) 0.0306(12) 0.0023(9) 0.0027(10) -0.0063(9)
C5 0.0208(12) 0.0292(11) 0.0314(11) 0.0044(9) 0.0058(10) -0.0021(9)
C6 0.0188(12) 0.0257(10) 0.0280(11) 0.0066(9) 0.0051(9) 0.0020(9)
C7 0.0264(13) 0.0277(11) 0.0264(11) 0.0016(9) 0.0103(10) -0.0021(10)
C8 0.0214(12) 0.0239(10) 0.0292(11) 0.0016(8) 0.0072(9) -0.0027(9)
C9 0.0198(12) 0.0198(10) 0.0275(10) -0.0007(8) 0.0061(9) -0.0001(8)
C10 0.0238(12) 0.0191(9) 0.0331(11) 0.0016(8) 0.0114(9) 0.0026(9)
C11 0.0235(13) 0.0284(11) 0.0414(13) -0.0011(10) 0.0105(10) -0.0067(10)
C12 0.0348(16) 0.0522(16) 0.0338(13) -0.0067(12) 0.0031(11) -0.0182(13)
C13 0.0399(16) 0.0496(15) 0.0279(12) -0.0020(11) 0.0094(11) -0.0152(12)
C14 0.0297(16) 0.0419(15) 0.0473(16) 0.0085(12) 0.0207(12) -0.0061(12)
S1 0.0283(3) 0.0268(3) 0.0230(2) -0.0010(2) 0.0085(2) -0.0037(2)
O4 0.0385(10) 0.0372(9) 0.0230(7) -0.0027(6) 0.0045(7) -0.0079(7)
O5 0.0463(11) 0.0329(8) 0.0332(8) -0.0005(7) 0.0149(8) -0.0134(8)
O6 0.0231(9) 0.0301(8) 0.0330(8) 0.0032(7) 0.0054(7) 0.0071(7)
N4 0.0223(10) 0.0284(9) 0.0307(9) -0.0025(8) 0.0103(8) -0.0001(8)
C15 0.0209(12) 0.0228(10) 0.0243(10) -0.0010(8) 0.0053(9) 0.0000(8)
C16 0.0199(11) 0.0197(10) 0.0236(10) -0.0013(8) 0.0049(8) -0.0021(8)
C17 0.0287(13) 0.0255(11) 0.0251(11) -0.0006(9) 0.0062(9) -0.0006(9)
C18 0.0353(15) 0.0329(12) 0.0333(12) -0.0048(10) 0.0171(11) 0.0039(11)
C19 0.0294(14) 0.0354(13) 0.0470(14) -0.0009(11) 0.0130(11) 0.0099(11)
C20 0.0277(14) 0.0316(12) 0.0356(13) 0.0026(10) 0.0026(10) 0.0064(10)
C21 0.0174(11) 0.0211(10) 0.0309(11) -0.0029(8) 0.0054(9) -0.0034(9)

loop_
_atom_type_symbol
_atom_type_description
_atom_type_scat_dispersion_real
_atom_type_scat_dispersion_imag
_atom_type_scat_source
C C 0.0033 0.0016 'International Tables Vol C Tables 4.2.6.8 and 6.1.1.4'
H H 0.0000 0.0000 'International Tables Vol C Tables 4.2.6.8 and 6.1.1.4'
N N 0.0061 0.0033 'International Tables Vol C Tables 4.2.6.8 and 6.1.1.4'
O O 0.0106 0.0060 'International Tables Vol C Tables 4.2.6.8 and 6.1.1.4'
S S 0.1246 0.1234 'International Tables Vol C Tables 4.2.6.8 and 6.1.1.4'

loop_
_geom_angle_atom_site_label_1
_geom_angle_atom_site_label_2
_geom_angle_atom_site_label_3
_geom_angle
C9 O2 H22 104.3(18)
C10 O3 C14 117.00(19)
C6 N1 N2 119.36(18)
C6 N1 H21 123.3(16)
N2 N1 H21 116.8(16)
C7 N2 N1 114.88(17)
C5 N3 C1 121.37(19)
C5 N3 H3 118.1(13)
C1 N3 H3 120.6(13)
N3 C1 C2 120.7(2)
N3 C1 H1 114.4(14)
C2 C1 H1 124.9(14)
C1 C2 C3 119.4(2)
C1 C2 H2 121.8(14)
C3 C2 H2 118.8(14)
C2 C3 C4 118.8(2)
C2 C3 C6 116.47(18)
C4 C3 C6 124.72(19)
C5 C4 C3 119.4(2)
C5 C4 H4 118.9(13)
C3 C4 H4 121.7(13)
N3 C5 C4 120.4(2)
N3 C5 H5 117.5(13)
C4 C5 H5 122.1(13)
O1 C6 N1 123.8(2)
O1 C6 C3 120.39(19)
N1 C6 C3 115.81(18)
N2 C7 C8 122.6(2)
N2 C7 H7 119.9(15)
C8 C7 H7 117.5(15)
C9 C8 C13 119.2(2)
C9 C8 C7 122.64(19)
C13 C8 C7 118.18(19)
O2 C9 C8 122.44(18)
O2 C9 C10 117.91(18)
C8 C9 C10 119.63(19)
O3 C10 C11 125.4(2)
O3 C10 C9 114.78(19)
C11 C10 C9 119.86(19)
C10 C11 C12 120.6(2)
C10 C11 H11 119.6(13)
C12 C11 H11 119.8(13)
C13 C12 C11 120.2(2)
C13 C12 H12 120.6(15)
C11 C12 H12 119.1(16)
C12 C13 C8 120.4(2)
C12 C13 H13 120.2(14)
C8 C13 H13 119.3(14)
O3 C14 H14A 111.6(14)
O3 C14 H14B 105.3(15)
H14A C14 H14B 106.5(19)
O3 C14 H14C 111.4(14)
H14A C14 H14C 112.4(19)
H14B C14 H14C 109.3(19)
O5 S1 O4 114.50(9)
O5 S1 N4 111.26(10)
O4 S1 N4 110.72(9)
O5 S1 C15 110.60(9)
O4 S1 C15 110.98(10)
N4 S1 C15 97.54(9)
C21 N4 S1 110.83(14)
C16 C15 C20 122.52(19)
C16 C15 S1 106.63(15)
C20 C15 S1 130.85(17)
C15 C16 C17 120.46(19)
C15 C16 C21 111.02(17)
C17 C16 C21 128.49(19)
C16 C17 C18 118.0(2)
C16 C17 H17 120.6(13)
C18 C17 H17 121.4(13)
C17 C18 C19 120.7(2)
C17 C18 H18 118.7(15)
C19 C18 H18 120.5(15)
C20 C19 C18 121.6(2)
C20 C19 H19 119.6(16)
C18 C19 H19 118.8(16)
C19 C20 C15 116.7(2)
C19 C20 H20 122.0(15)
C15 C20 H20 121.3(15)
O6 C21 N4 124.47(19)
O6 C21 C16 121.59(18)
N4 C21 C16 113.93(18)

loop_
_geom_bond_atom_site_label_1
_geom_bond_atom_site_label_2
_geom_bond_distance
O1 C6 1.217(2)
O2 C9 1.356(2)
O2 H22 0.90(3)
O3 C10 1.363(2)
O3 C14 1.434(3)
N1 C6 1.348(3)
N1 N2 1.383(2)
N1 H21 0.86(2)
N2 C7 1.281(3)
N3 C5 1.337(3)
N3 C1 1.338(3)
N3 H3 1.08(3)
C1 C2 1.376(3)
C1 H1 0.98(2)
C2 C3 1.383(3)
C2 H2 0.88(2)
C3 C4 1.396(3)
C3 C6 1.513(3)
C4 C5 1.374(3)
C4 H4 0.90(2)
C5 H5 0.96(2)
C7 C8 1.450(3)
C7 H7 0.92(2)
C8 C9 1.395(3)
C8 C13 1.406(3)
C9 C10 1.405(3)
C10 C11 1.376(3)
C11 C12 1.384(3)
C11 H11 0.98(2)
C12 C13 1.372(3)
C12 H12 0.91(2)
C13 H13 0.95(2)
C14 H14A 1.00(2)
C14 H14B 0.96(2)
C14 H14C 0.98(2)
S1 O5 1.4383(15)
S1 O4 1.4479(15)
S1 N4 1.6129(18)
S1 C15 1.764(2)
O6 C21 1.247(2)
N4 C21 1.344(3)
C15 C16 1.378(3)
C15 C20 1.386(3)
C16 C17 1.382(3)
C16 C21 1.501(3)
C17 C18 1.389(3)
C17 H17 0.93(2)
C18 C19 1.390(3)
C18 H18 0.93(2)
C19 C20 1.382(3)
C19 H19 0.99(3)
C20 H20 0.95(2)

loop_
_geom_hbond_atom_site_label_D
_geom_hbond_atom_site_label_H
_geom_hbond_atom_site_label_A
_geom_hbond_distance_DH
_geom_hbond_distance_HA
_geom_hbond_distance_DA
_geom_hbond_angle_DHA
_geom_hbond_site_symmetry_A
O2 H22 N2 0.90(3) 1.86(3) 2.681(2) 152(3) .
N1 H21 O4 0.86(2) 2.27(2) 3.074(2) 156(2) .
N3 H3 O6 1.08(3) 1.51(3) 2.589(2) 179(2) 4_766
